data_4340413
loop_
_publ_author_name
'Yi, Xiao-Yi'
'Liu, Bin'
'Jim\'enez-Aparicio, Reyes'
'Urbanos, Francisco A.'
'Gao, Song'
'Xu, Wei'
'Chen, Jie-Sheng'
'Song, You'
'Zheng, Li-Min'

_publ_section_title
;
 Syntheses, structures, and magnetic properties of mixed-valent
 diruthenium(II,III) diphosphonates with discrete and one-dimensional
 structures.
;
_journal_issue 12
_journal_name_full 'Inorganic chemistry'
_journal_page_first 4309
_journal_page_last 4314
_journal_paper_doi 10.1021/ic048340z
_journal_volume 44
_journal_year 2005
_chemical_formula_sum 'C4 H40 Br Na4 O30 P4 Ru2'
_chemical_formula_weight 1066.25
_chemical_name_systematic
; 
 ? 
;
_space_group_IT_number 2
_symmetry_cell_setting triclinic
_symmetry_space_group_name_Hall '-P 1'
_symmetry_space_group_name_H-M 'P -1'
_atom_sites_solution_hydrogens geom
_atom_sites_solution_primary direct
_atom_sites_solution_secondary difmap
_audit_creation_method SHELXL-97
_cell_angle_alpha 61.811(3)
_cell_angle_beta 88.648(4)
_cell_angle_gamma 77.057(4)
_cell_formula_units_Z 1
_cell_length_a 7.6568(13)
_cell_length_b 10.952(2)
_cell_length_c 11.547(2)
_cell_measurement_reflns_used 453
_cell_measurement_temperature 293(2)
_cell_measurement_theta_max 20.21
_cell_measurement_theta_min 3.061
_cell_volume 828.0(3)
_computing_cell_refinement 'Bruker SAINT software (Bruker, 1999)'
_computing_data_collection 'Siemens SMART software (Siemens, 1996)'
_computing_data_reduction 'Bruker SAINT software (Bruker, 1999)'
_computing_structure_refinement 'SHELXL-97 (Sheldrick, 1997)'
_computing_structure_solution 'SHELXS-97 (Sheldrick, 1997)'
_diffrn_ambient_temperature 293(2)
_diffrn_detector_area_resol_mean 4K
_diffrn_measured_fraction_theta_full 0.910
_diffrn_measured_fraction_theta_max 0.910
_diffrn_measurement_device_type 'Bruker SMART APEX CCD'
_diffrn_measurement_method CCD
_diffrn_radiation_monochromator graphite
_diffrn_radiation_source 'fine-focus sealed tube'
_diffrn_radiation_type MoK\a
_diffrn_radiation_wavelength 0.71073
_diffrn_reflns_av_R_equivalents 0.0799
_diffrn_reflns_av_sigmaI/netI 0.2511
_diffrn_reflns_limit_h_max 10
_diffrn_reflns_limit_h_min -7
_diffrn_reflns_limit_k_max 14
_diffrn_reflns_limit_k_min -12
_diffrn_reflns_limit_l_max 15
_diffrn_reflns_limit_l_min -14
_diffrn_reflns_number 4984
_diffrn_reflns_theta_full 28.02
_diffrn_reflns_theta_max 28.02
_diffrn_reflns_theta_min 2.01
_diffrn_standards_decay_% 0.0
_exptl_absorpt_coefficient_mu 2.468
_exptl_absorpt_correction_T_max 0.92976
_exptl_absorpt_correction_T_min 0.76236
_exptl_absorpt_correction_type empirical
_exptl_crystal_colour 'brown red'
_exptl_crystal_density_diffrn 2.139
_exptl_crystal_density_method 'not measured'
_exptl_crystal_description column
_exptl_crystal_F_000 531
_exptl_crystal_size_max 0.25
_exptl_crystal_size_mid 0.05
_exptl_crystal_size_min 0.05
_refine_diff_density_max 0.840
_refine_diff_density_min -1.045
_refine_diff_density_rms 0.165
_refine_ls_extinction_method none
_refine_ls_goodness_of_fit_ref 0.685
_refine_ls_hydrogen_treatment mixed
_refine_ls_matrix_type full
_refine_ls_number_parameters 229
_refine_ls_number_reflns 3659
_refine_ls_number_restraints 0
_refine_ls_restrained_S_all 0.685
_refine_ls_R_factor_all 0.1258
_refine_ls_R_factor_gt 0.0543
_refine_ls_shift/su_max 0.001
_refine_ls_shift/su_mean 0.000
_refine_ls_structure_factor_coef Fsqd
_refine_ls_weighting_details 'calc w=1/[\s^2^(Fo^2^)+(0.0000P)^2^+0.0000P] where P=(Fo^2^+2Fc^2^)/3'
_refine_ls_weighting_scheme calc
_refine_ls_wR_factor_gt 0.0887
_refine_ls_wR_factor_ref 0.1059
_reflns_number_gt 1732
_reflns_number_total 3659
_reflns_threshold_expression >2sigma(I)
_cod_data_source_file ic048340zsi20041127_011934.cif
_cod_data_source_block Na4Ru2(hedp)2Br.16H2O
_cod_original_cell_volume 827.9(3)
_cod_original_sg_symbol_H-M P-1
_cod_database_code 4340413

loop_
_symmetry_equiv_pos_as_xyz
'x, y, z'
'-x, -y, -z'

loop_
_atom_site_label
_atom_site_type_symbol
_atom_site_fract_x
_atom_site_fract_y
_atom_site_fract_z
_atom_site_U_iso_or_equiv
_atom_site_adp_type
_atom_site_occupancy
_atom_site_symmetry_multiplicity
_atom_site_calc_flag
_atom_site_refinement_flags
Ru1 Ru 0.34602(10) 0.00210(8) 0.00011(7) 0.01257(18) Uani 1 1 d .
Na1 Na -0.0608(5) -0.8795(4) 0.5476(3) 0.0338(10) Uani 1 1 d .
Na2 Na 0.1243(5) -0.5930(4) 0.4107(3) 0.0313(9) Uani 1 1 d .
Br1 Br 0.0000 0.0000 0.0000 0.0307(4) Uani 1 2 d S
P1 P 0.5837(3) -0.2981(2) 0.1228(2) 0.0155(5) Uani 1 1 d .
P2 P 0.5352(3) -0.1108(2) -0.1763(2) 0.0156(5) Uani 1 1 d .
O1 O 0.3924(7) -0.2110(5) 0.1263(5) 0.0184(14) Uani 1 1 d .
O2 O 0.7233(7) -0.2183(5) 0.1245(5) 0.0192(15) Uani 1 1 d .
O3 O 0.6241(7) -0.4487(5) 0.2305(5) 0.0187(14) Uani 1 1 d .
O4 O 0.3492(7) -0.0350(5) -0.1588(5) 0.0152(13) Uani 1 1 d .
O5 O 0.6799(7) -0.0408(5) -0.1563(5) 0.0177(14) Uani 1 1 d .
O6 O 0.5387(7) -0.1147(5) -0.3027(5) 0.0209(14) Uani 1 1 d .
O7 O 0.4406(10) -0.3507(7) -0.0521(7) 0.056(2) Uani 1 1 d .
H7 H 0.5667 -0.4546 -0.0001 0.084 Uiso 1 1 d .
C1 C 0.5867(11) -0.2908(8) -0.0382(8) 0.019(2) Uani 1 1 d .
C2 C 0.7668(11) -0.3768(9) -0.0481(8) 0.030(3) Uani 1 1 d .
H2A H 0.7663 -0.3740 -0.1325 0.045 Uiso 1 1 calc R
H2B H 0.7862 -0.4740 0.0206 0.045 Uiso 1 1 calc R
H2C H 0.8616 -0.3368 -0.0387 0.045 Uiso 1 1 calc R
O1W O -0.3301(8) -0.7582(7) 0.5940(6) 0.0362(17) Uani 1 1 d G
H1WA H -0.4407 -0.7370 0.5530 0.051 Uiso 1 1 d G
H1WB H -0.3049 -0.8299 0.6769 0.051 Uiso 1 1 d G
O2W O -0.2324(8) -1.0080(6) 0.4974(6) 0.0274(15) Uani 1 1 d G
H2WA H -0.2086 -1.0336 0.4338 0.038 Uiso 1 1 d G
H2WB H -0.2517 -1.0762 0.5766 0.038 Uiso 1 1 d G
O3W O 0.0282(9) -1.1050(8) 0.7609(6) 0.0352(17) Uani 1 1 d G
H3WA H -0.0733 -1.0980 0.7918 0.049 Uiso 1 1 d G
H3WB H 0.1064 -1.1008 0.8176 0.049 Uiso 1 1 d G
O4W O 0.1140(8) -0.7840(7) 0.6297(5) 0.0315(17) Uani 1 1 d G
H4WA H 0.0491 -0.7568 0.6842 0.044 Uiso 1 1 d G
H4WB H 0.2088 -0.8290 0.6829 0.044 Uiso 1 1 d G
O5W O -0.0716(8) -0.6877(6) 0.3240(6) 0.0315(17) Uani 1 1 d G
H5WA H -0.0325 -0.7539 0.2979 0.044 Uiso 1 1 d G
H5WB H -0.1744 -0.6171 0.2802 0.044 Uiso 1 1 d G
O6W O 0.4255(8) -0.6629(6) 0.3675(6) 0.0295(16) Uani 1 1 d G
H6WB H 0.4772 -0.5879 0.3310 0.041 Uiso 1 1 d G
H6WA H 0.4484 -0.7262 0.3375 0.041 Uiso 1 1 d G
O7W O 0.1997(8) -0.4860(6) 0.5294(6) 0.0304(16) Uani 1 1 d G
H7WA H 0.2468 -0.4187 0.4653 0.043 Uiso 1 1 d G
H7WB H 0.2579 -0.5334 0.6107 0.043 Uiso 1 1 d G
O8W O 0.0956(10) -0.3630(7) 0.2230(6) 0.0441(19) Uani 1 1 d G
H8WA H 0.1391 -0.2882 0.2138 0.062 Uiso 1 1 d G
H8WB H 0.0181 -0.3523 0.1585 0.062 Uiso 1 1 d G

loop_
_atom_site_aniso_label
_atom_site_aniso_U_11
_atom_site_aniso_U_22
_atom_site_aniso_U_33
_atom_site_aniso_U_23
_atom_site_aniso_U_13
_atom_site_aniso_U_12
Ru1 0.0135(4) 0.0124(4) 0.0107(3) -0.0051(3) 0.0000(3) -0.0021(3)
Na1 0.040(2) 0.028(2) 0.032(2) -0.0139(18) -0.0014(18) -0.0053(18)
Na2 0.037(2) 0.030(2) 0.027(2) -0.0141(18) -0.0012(18) -0.0077(18)
Br1 0.0169(8) 0.0410(9) 0.0388(9) -0.0221(8) 0.0048(7) -0.0092(7)
P1 0.0192(13) 0.0114(12) 0.0135(12) -0.0045(10) 0.0025(10) -0.0032(10)
P2 0.0201(13) 0.0153(12) 0.0115(12) -0.0070(10) 0.0017(10) -0.0031(10)
O1 0.020(3) 0.016(3) 0.021(3) -0.010(3) 0.000(3) -0.003(3)
O2 0.019(3) 0.015(3) 0.013(3) -0.002(3) -0.006(3) 0.007(3)
O3 0.023(3) 0.015(3) 0.011(3) -0.001(3) -0.003(3) -0.002(3)
O4 0.016(3) 0.013(3) 0.018(3) -0.010(3) -0.003(3) 0.000(2)
O5 0.025(3) 0.015(3) 0.013(3) -0.006(3) 0.008(3) -0.006(3)
O6 0.027(3) 0.021(3) 0.016(3) -0.011(3) 0.001(3) -0.003(3)
O7 0.069(6) 0.040(5) 0.061(5) -0.023(4) -0.009(5) -0.014(4)
C1 0.025(5) 0.016(5) 0.030(5) -0.020(4) 0.002(4) -0.009(4)
C2 0.041(6) 0.024(6) 0.014(5) -0.005(4) 0.005(4) 0.004(5)
O1W 0.035(4) 0.040(5) 0.025(4) -0.008(3) 0.002(3) -0.012(4)
O2W 0.031(4) 0.037(4) 0.026(4) -0.025(3) 0.006(3) -0.006(3)
O3W 0.035(4) 0.047(4) 0.040(4) -0.033(4) 0.011(4) -0.013(4)
O4W 0.039(4) 0.024(4) 0.020(4) -0.005(3) -0.014(3) 0.002(3)
O5W 0.038(4) 0.021(4) 0.034(4) -0.017(3) -0.009(3) 0.006(3)
O6W 0.029(4) 0.031(4) 0.034(4) -0.018(4) 0.001(3) -0.009(3)
O7W 0.044(4) 0.024(4) 0.025(4) -0.011(3) -0.005(3) -0.010(3)
O8W 0.038(5) 0.039(4) 0.035(4) -0.002(4) -0.008(3) -0.008(4)

loop_
_atom_type_symbol
_atom_type_description
_atom_type_scat_dispersion_real
_atom_type_scat_dispersion_imag
_atom_type_scat_source
C C 0.0033 0.0016 'International Tables Vol C Tables 4.2.6.8 and 6.1.1.4'
H H 0.0000 0.0000 'International Tables Vol C Tables 4.2.6.8 and 6.1.1.4'
O O 0.0106 0.0060 'International Tables Vol C Tables 4.2.6.8 and 6.1.1.4'
Na Na 0.0362 0.0249 'International Tables Vol C Tables 4.2.6.8 and 6.1.1.4'
P P 0.1023 0.0942 'International Tables Vol C Tables 4.2.6.8 and 6.1.1.4'
Ru Ru -1.2594 0.8363 'International Tables Vol C Tables 4.2.6.8 and 6.1.1.4'
Br Br -0.2901 2.4595 'International Tables Vol C Tables 4.2.6.8 and 6.1.1.4'

loop_
_geom_angle_atom_site_label_1
_geom_angle_atom_site_label_2
_geom_angle_atom_site_label_3
_geom_angle
_geom_angle_site_symmetry_1
_geom_angle_site_symmetry_3
O1 Ru1 O5 89.8(2) . 2_655
O1 Ru1 O2 175.2(2) . 2_655
O5 Ru1 O2 89.0(2) 2_655 2_655
O1 Ru1 O4 90.4(2) . .
O5 Ru1 O4 175.2(2) 2_655 .
O2 Ru1 O4 90.4(2) 2_655 .
O1 Ru1 Ru1 92.91(15) . 2_655
O5 Ru1 Ru1 92.45(16) 2_655 2_655
O2 Ru1 Ru1 91.81(16) 2_655 2_655
O4 Ru1 Ru1 92.32(15) . 2_655
O1 Ru1 Br1 85.88(15) . .
O5 Ru1 Br1 88.62(16) 2_655 .
O2 Ru1 Br1 89.42(15) 2_655 .
O4 Ru1 Br1 86.61(15) . .
Ru1 Ru1 Br1 178.38(5) 2_655 .
O4W Na1 O2W 171.1(3) . .
O4W Na1 O1W 91.2(3) . .
O2W Na1 O1W 89.2(3) . .
O4W Na1 O5W 91.7(2) . .
O2W Na1 O5W 97.2(2) . .
O1W Na1 O5W 93.8(2) . .
O4W Na1 O2W 83.9(2) . 2_536
O2W Na1 O2W 95.8(2) . 2_536
O1W Na1 O2W 175.0(3) . 2_536
O5W Na1 O2W 85.2(2) . 2_536
O4W Na1 O3W 87.2(2) . .
O2W Na1 O3W 84.0(2) . .
O1W Na1 O3W 101.8(2) . .
O5W Na1 O3W 164.4(2) . .
O2W Na1 O3W 79.2(2) 2_536 .
O4W Na1 Na1 129.9(2) . 2_536
O2W Na1 Na1 49.12(17) . 2_536
O1W Na1 Na1 138.3(3) . 2_536
O5W Na1 Na1 91.60(19) . 2_536
O2W Na1 Na1 46.64(16) 2_536 2_536
O3W Na1 Na1 77.37(18) . 2_536
O4W Na1 Na2 45.30(17) . .
O2W Na1 Na2 143.5(2) . .
O1W Na1 Na2 95.2(2) . .
O5W Na1 Na2 46.43(17) . .
O2W Na1 Na2 80.60(19) 2_536 .
O3W Na1 Na2 129.9(2) . .
Na1 Na1 Na2 117.59(17) 2_536 .
O7W Na2 O6W 94.6(3) . .
O7W Na2 O8W 84.7(3) . .
O6W Na2 O8W 89.4(3) . .
O7W Na2 O4W 82.3(2) . .
O6W Na2 O4W 101.9(2) . .
O8W Na2 O4W 163.3(3) . .
O7W Na2 O5W 156.4(3) . .
O6W Na2 O5W 108.6(2) . .
O8W Na2 O5W 99.4(3) . .
O4W Na2 O5W 88.7(2) . .
O7W Na2 O7W 81.9(2) . 2_546
O6W Na2 O7W 176.3(3) . 2_546
O8W Na2 O7W 91.4(2) . 2_546
O4W Na2 O7W 76.5(2) . 2_546
O5W Na2 O7W 74.8(2) . 2_546
O7W Na2 Na1 122.7(2) . .
O6W Na2 Na1 110.0(2) . .
O8W Na2 Na1 143.3(2) . .
O4W Na2 Na1 43.15(18) . .
O5W Na2 Na1 45.54(16) . .
O7W Na2 Na1 71.27(17) 2_546 .
O7W Na2 Na2 43.90(16) . 2_546
O6W Na2 Na2 138.5(2) . 2_546
O8W Na2 Na2 87.7(2) . 2_546
O4W Na2 Na2 75.72(18) . 2_546
O5W Na2 Na2 112.7(2) . 2_546
O7W Na2 Na2 38.00(15) 2_546 2_546
Na1 Na2 Na2 96.39(15) . 2_546
Ru1 Br1 Ru1 180.0 . 2
O3 P1 O2 113.0(3) . .
O3 P1 O1 112.2(3) . .
O2 P1 O1 108.5(3) . .
O3 P1 C1 110.7(3) . .
O2 P1 C1 105.2(4) . .
O1 P1 C1 106.8(3) . .
O6 P2 O4 112.7(3) . .
O6 P2 O5 113.4(3) . .
O4 P2 O5 108.8(3) . .
O6 P2 C1 110.3(3) . .
O4 P2 C1 106.4(3) . .
O5 P2 C1 104.8(3) . .
P1 O1 Ru1 113.7(3) . .
P1 O2 Ru1 115.0(3) . 2_655
P2 O4 Ru1 114.3(3) . .
P2 O5 Ru1 115.0(3) . 2_655
O7 C1 C2 110.2(7) . .
O7 C1 P2 104.0(5) . .
C2 C1 P2 110.7(6) . .
O7 C1 P1 107.8(6) . .
C2 C1 P1 110.1(6) . .
P2 C1 P1 113.9(4) . .
Na1 O2W Na1 84.2(2) . 2_536
Na1 O4W Na2 91.5(2) . .
Na1 O5W Na2 88.0(2) . .
Na2 O7W Na2 98.1(2) . 2_546

loop_
_geom_bond_atom_site_label_1
_geom_bond_atom_site_label_2
_geom_bond_distance
_geom_bond_site_symmetry_2
Ru1 O1 2.033(5) .
Ru1 O5 2.035(5) 2_655
Ru1 O2 2.052(5) 2_655
Ru1 O4 2.056(5) .
Ru1 Ru1 2.3480(15) 2_655
Ru1 Br1 2.6547(9) .
Na1 O4W 2.325(8) .
Na1 O2W 2.383(7) .
Na1 O1W 2.387(7) .
Na1 O5W 2.428(7) .
Na1 O2W 2.478(6) 2_536
Na1 O3W 2.491(8) .
Na1 Na1 3.261(7) 2_536
Na1 Na2 3.399(5) .
Na2 O7W 2.333(7) .
Na2 O6W 2.381(6) .
Na2 O8W 2.389(7) .
Na2 O4W 2.417(7) .
Na2 O5W 2.464(7) .
Na2 O7W 2.628(7) 2_546
Na2 Na2 3.752(7) 2_546
Br1 Ru1 2.6547(9) 2
P1 O3 1.488(5) .
P1 O2 1.531(6) .
P1 O1 1.570(5) .
P1 C1 1.823(8) .
P2 O6 1.480(5) .
P2 O4 1.540(5) .
P2 O5 1.557(6) .
P2 C1 1.815(8) .
O2 Ru1 2.052(5) 2_655
O5 Ru1 2.035(5) 2_655
O7 C1 1.465(11) .
C1 C2 1.521(10) .
O2W Na1 2.478(6) 2_536
O7W Na2 2.628(7) 2_546

loop_
_geom_hbond_atom_site_label_D
_geom_hbond_atom_site_label_H
_geom_hbond_atom_site_label_A
_geom_hbond_distance_DH
_geom_hbond_distance_HA
_geom_hbond_distance_DA
_geom_hbond_angle_DHA
_geom_hbond_site_symmetry_A
O7 H7 O7 1.215(6) 1.936(7) 2.823(13) 125.6(3) 2_645
O1W H1WA O6W 0.91 2.09 2.865(9) 142.3 1_455
O1W H1WB O5 0.90 2.23 3.061(8) 154.7 1_446
O2W H2WA O4W 0.90 2.40 3.214(8) 149.9 2_536
O2W H2WB O6 0.90 2.08 2.818(8) 138.0 1_446
O3W H3WA O5 0.85 2.02 2.863(8) 169.1 1_446
O3W H3WB O4 0.92 2.20 3.019(9) 146.9 1_546
O4W H4WA O8W 0.91 2.17 3.061(10) 164.8 2_546
O4W H4WB O4 0.85 2.17 2.901(7) 144.4 1_546
O5W H5WA O3W 0.90 1.95 2.824(8) 162.0 2_536
O5W H5WB O3 0.92 1.97 2.858(7) 161.0 1_455
O6W H6WB O3 0.91 1.99 2.881(8) 166.3 .
O6W H6WA O6 0.90 1.95 2.825(8) 166.6 2_645
O7W H7WA O1W 0.90 1.98 2.776(9) 147.0 2_546
O7W H7WB O3 0.90 1.97 2.809(8) 155.3 2_646
O8W H8WA O1 0.91 2.31 3.001(9) 132.3 .
O8W H8WB O2 0.91 2.33 2.891(8) 120.0 1_455
